data_2021439
loop_
_publ_author_name
'Borodi, Gheorghe'
'Turza, Alexandru'
'Onija, Oana'
'Bende, Attila'

_publ_section_title
;
 Succinic, fumaric, adipic and oxalic acid cocrystals of promethazine
 hydrochloride
;
_journal_coeditor_code QP3016
_journal_issue 2
_journal_name_full 'Acta Crystallographica Section C'
_journal_page_first 107
_journal_page_last 119
_journal_paper_doi 10.1107/S2053229618017904
_journal_volume 75
_journal_year 2019
_chemical_formula_iupac 'C17 H21 N2 S +, C2 H O4 -'
_chemical_formula_moiety 'C17 H21 N2 S +, C2 H O4 -'
_chemical_formula_sum 'C19 H22 N2 O4 S'
_chemical_formula_weight 374.44
_chemical_name_common
;
Promethazine oxalic acid
;
_chemical_name_systematic
;
<i>N</i>,<i>N</i>-Dimethyl-1-(10<i>H</i>-phenothiazin-10-yl)propan-2-aminium
hydrogen oxalate
;
_space_group_crystal_system triclinic
_space_group_IT_number 2
_space_group_name_Hall '-P 1'
_space_group_name_H-M_alt 'P -1'
_symmetry_space_group_name_Hall '-P 1'
_symmetry_space_group_name_H-M 'P -1'
_atom_sites_solution_hydrogens geom
_atom_sites_solution_primary dual
_audit_creation_method
;
Olex2 1.2
(compiled 2017.08.10 svn.r3458 for OlexSys, GUI svn.r5381)
;
_cell_angle_alpha 104.106(4)
_cell_angle_beta 90.386(4)
_cell_angle_gamma 108.340(5)
_cell_formula_units_Z 4
_cell_length_a 8.6840(5)
_cell_length_b 11.3871(5)
_cell_length_c 20.0923(11)
_cell_measurement_reflns_used 4341
_cell_measurement_temperature 293(2)
_cell_measurement_theta_max 70.7250
_cell_measurement_theta_min 4.2590
_cell_volume 1821.53(18)
_computing_cell_refinement
;
CrysAlis PRO (Agilent, 2012)
;
_computing_data_collection
;
CrysAlis PRO (Agilent, 2012)
;
_computing_data_reduction
;
CrysAlis PRO (Agilent, 2012)
;
_computing_molecular_graphics
;
OLEX2 (Dolomanov <i>et al.</i>, 2009)
;
_computing_publication_material
;
OLEX2 (Dolomanov <i>et al.</i>, 2009)
;
_computing_structure_refinement
;
SHELXL2016 (Sheldrick, 2015b)
;
_computing_structure_solution
;
SHELXT (Sheldrick, 2015a)
;
_diffrn_ambient_temperature 293(2)
_diffrn_detector_area_resol_mean 16.4335
_diffrn_measured_fraction_theta_full 0.974
_diffrn_measured_fraction_theta_max 0.956
_diffrn_measurement_device_type 'Agilent SuperNova Dual Source diffractometer with an Eos detector'
_diffrn_measurement_method '\w scans'
_diffrn_radiation_monochromator mirror
_diffrn_radiation_type CuK\a
_diffrn_radiation_wavelength 1.54184
_diffrn_reflns_av_R_equivalents 0.0259
_diffrn_reflns_av_unetI/netI 0.0364
_diffrn_reflns_limit_h_max 10
_diffrn_reflns_limit_h_min -9
_diffrn_reflns_limit_k_max 13
_diffrn_reflns_limit_k_min -12
_diffrn_reflns_limit_l_max 20
_diffrn_reflns_limit_l_min -24
_diffrn_reflns_number 11276
_diffrn_reflns_theta_full 67.684
_diffrn_reflns_theta_max 71.582
_diffrn_reflns_theta_min 4.258
_diffrn_source 'SuperNova (Cu) X-ray Source'
_exptl_absorpt_coefficient_mu 1.813
_exptl_absorpt_correction_T_max 1.00000
_exptl_absorpt_correction_T_min 0.89457
_exptl_absorpt_correction_type multi-scan
_exptl_absorpt_process_details
;
(CrysAlis PRO; Agilent, 2012)
;
_exptl_crystal_colour transparent
_exptl_crystal_density_diffrn 1.365
_exptl_crystal_density_meas ' '
_exptl_crystal_description needle
_exptl_crystal_F_000 792
_exptl_crystal_size_max 0.22
_exptl_crystal_size_mid 0.11
_exptl_crystal_size_min 0.1
_refine_diff_density_max 1.000
_refine_diff_density_min -0.418
_refine_ls_extinction_method none
_refine_ls_goodness_of_fit_ref 1.227
_refine_ls_hydrogen_treatment constr
_refine_ls_matrix_type full
_refine_ls_number_parameters 477
_refine_ls_number_reflns 6793
_refine_ls_number_restraints 0
_refine_ls_restrained_S_all 1.227
_refine_ls_R_factor_all 0.0709
_refine_ls_R_factor_gt 0.0566
_refine_ls_shift/su_max 0.001
_refine_ls_shift/su_mean 0.000
_refine_ls_structure_factor_coef Fsqd
_refine_ls_weighting_details 'w=1/[\s^2^(Fo^2^)+(0.1000P)^2^] where P=(Fo^2^+2Fc^2^)/3'
_refine_ls_weighting_scheme calc
_refine_ls_wR_factor_gt 0.1708
_refine_ls_wR_factor_ref 0.1854
_reflns_number_gt 5440
_reflns_number_total 6793
_reflns_threshold_expression 'I > 2\s(I)'
_cod_data_source_file qp3016sup1.cif
_cod_data_source_block Promethazine_oxalic_acid
_cod_depositor_comments
;
Adding full bibliography for 2021435--2021439.cif.

2019-09-06
Z value and formula fixed to values more according to usual
chemical conventions.                 miguel
;
_cod_original_formula_sum 'C38 H44 N4 O8 S2'
_cod_original_formula_weight 748.89
_cod_original_formula_moiety '2C17 H21 N2 S +, 2C2 H O4 -'
_cod_original_formula_iupac '2C17 H21 N2 S +, 2C2 H O4 -'
_cod_original_formula_units_Z 2
_cod_database_code 2021439
_cod_database_fobs_code 2021439
_shelx_space_group_comment
;
The symmetry employed for this shelxl refinement is uniquely defined
by the following loop, which should always be used as a source of
symmetry information in preference to the above space-group names.
They are only intended as comments.
;

loop_
_space_group_symop_operation_xyz
'x, y, z'
'-x, -y, -z'

loop_
_atom_site_type_symbol
_atom_site_label
_atom_site_fract_x
_atom_site_fract_y
_atom_site_fract_z
_atom_site_U_iso_or_equiv
_atom_site_adp_type
_atom_site_calc_flag
_atom_site_occupancy
S S1B 0.97430(11) 0.96690(7) 0.58855(3) 0.0687(3) Uani d 1
S S1A 0.82546(11) 0.40289(8) 0.56984(4) 0.0703(3) Uani d 1
O O2B 0.19593(18) 1.04776(15) 0.93869(9) 0.0439(4) Uani d 1
O O1B 0.42893(19) 1.01721(15) 0.90748(10) 0.0471(4) Uani d 1
H H1B 0.382914 0.944907 0.911717 0.071 Uiso calc 1
O O2A 0.3068(2) 0.78397(15) 0.91353(10) 0.0497(4) Uani d 1
O O3A 0.42181(19) 0.51367(15) 0.90215(10) 0.0479(4) Uani d 1
H H3AA 0.381270 0.444852 0.911507 0.072 Uiso calc 1
O O4B 0.31512(19) 1.28856(15) 0.91957(9) 0.0467(4) Uani d 1
O O4A 0.1871(2) 0.54174(16) 0.93114(10) 0.0534(5) Uani d 1
O O3B 0.5421(2) 1.24838(16) 0.88825(11) 0.0577(5) Uani d 1
N N2B 0.7903(2) 1.14612(15) 0.88770(8) 0.0311(4) Uani d 1
H H2B 0.681017 1.153808 0.887620 0.037 Uiso calc 1
O O1A 0.5328(2) 0.74270(16) 0.88098(12) 0.0589(5) Uani d 1
N N2A 0.7746(2) 0.63505(16) 0.87797(9) 0.0355(4) Uani d 1
H H2A 0.667376 0.646549 0.880752 0.043 Uiso calc 1
N N1B 1.0196(2) 1.04383(18) 0.73884(9) 0.0407(4) Uani d 1
N N1A 0.6499(3) 0.4486(3) 0.69302(11) 0.0618(6) Uani d 1
C C19B 0.4052(2) 1.22047(18) 0.90890(11) 0.0334(4) Uani d 1
C C18A 0.3961(2) 0.71538(18) 0.90168(11) 0.0330(4) Uani d 1
C C18B 0.3311(2) 1.08540(18) 0.92130(10) 0.0312(4) Uani d 1
C C19A 0.3215(2) 0.57939(18) 0.91367(10) 0.0307(4) Uani d 1
C C12B 1.0747(3) 1.1501(2) 0.70979(11) 0.0382(5) Uani d 1
C C16B 0.7939(3) 1.0610(2) 0.93324(11) 0.0378(5) Uani d 1
H H16A 0.719396 0.976596 0.913164 0.057 Uiso calc 1
H H16B 0.762527 1.094713 0.977715 0.057 Uiso calc 1
H H16C 0.902040 1.057052 0.938145 0.057 Uiso calc 1
C C14B 0.8162(3) 1.0937(2) 0.81341(10) 0.0354(4) Uani d 1
H H14B 0.824310 1.160371 0.789393 0.043 Uiso calc 1
C C13B 0.9777(3) 1.0654(2) 0.80955(11) 0.0381(5) Uani d 1
H H13A 1.063143 1.137152 0.838722 0.046 Uiso calc 1
H H13B 0.967596 0.990127 0.825911 0.046 Uiso calc 1
C C11B 1.1375(3) 1.2753(2) 0.74931(12) 0.0443(5) Uani d 1
H H11B 1.143384 1.292908 0.797131 0.053 Uiso calc 1
C C1B 1.0732(3) 0.9385(2) 0.71044(11) 0.0392(5) Uani d 1
C C2B 1.1428(3) 0.8814(2) 0.75070(14) 0.0488(6) Uani d 1
H H2BA 1.156898 0.912882 0.798384 0.059 Uiso calc 1
C C17B 0.9061(3) 1.2767(2) 0.91853(13) 0.0458(5) Uani d 1
H H17A 0.868562 1.314390 0.960638 0.069 Uiso calc 1
H H17B 0.912886 1.328671 0.886864 0.069 Uiso calc 1
H H17C 1.011840 1.271246 0.928024 0.069 Uiso calc 1
C C7B 1.0655(3) 1.1262(2) 0.63819(12) 0.0494(6) Uani d 1
C C6B 1.0579(3) 0.8915(2) 0.63926(12) 0.0485(6) Uani d 1
C C10B 1.1919(3) 1.3751(2) 0.71754(14) 0.0520(6) Uani d 1
H H10B 1.233228 1.459086 0.744368 0.062 Uiso calc 1
C C15B 0.6729(3) 0.9784(3) 0.77851(13) 0.0569(7) Uani d 1
H H15A 0.665304 0.909808 0.799526 0.085 Uiso calc 1
H H15B 0.687466 0.951768 0.730499 0.085 Uiso calc 1
H H15C 0.574683 1.000268 0.783275 0.085 Uiso calc 1
C C17A 0.7841(3) 0.5552(2) 0.92464(14) 0.0481(6) Uani d 1
H H17D 0.892810 0.551740 0.928209 0.072 Uiso calc 1
H H17E 0.709068 0.470227 0.906680 0.072 Uiso calc 1
H H17F 0.756737 0.591771 0.969410 0.072 Uiso calc 1
C C16A 0.8994(3) 0.7649(2) 0.90414(15) 0.0525(6) Uani d 1
H H16D 0.878137 0.803922 0.949585 0.079 Uiso calc 1
H H16E 0.894213 0.817364 0.873910 0.079 Uiso calc 1
H H16F 1.005943 0.756602 0.905699 0.079 Uiso calc 1
C C12A 0.6205(3) 0.3186(3) 0.66280(13) 0.0543(6) Uani d 1
C C1A 0.6468(3) 0.5297(3) 0.64939(15) 0.0572(7) Uani d 1
C C3B 1.1912(4) 0.7772(3) 0.71952(18) 0.0633(7) Uani d 1
H H3B 1.237568 0.739398 0.746635 0.076 Uiso calc 1
C C15A 0.9371(4) 0.5376(3) 0.79170(14) 0.0612(7) Uani d 1
H H15D 1.028501 0.596844 0.822541 0.092 Uiso calc 1
H H15E 0.964245 0.530884 0.744988 0.092 Uiso calc 1
H H15F 0.910315 0.455072 0.801004 0.092 Uiso calc 1
C C7A 0.6940(4) 0.2827(3) 0.60301(15) 0.0589(7) Uani d 1
C C8B 1.1243(4) 1.2265(3) 0.60721(15) 0.0626(7) Uani d 1
H H8B 1.122422 1.209528 0.559479 0.075 Uiso calc 1
C C5B 1.1074(4) 0.7879(3) 0.60905(15) 0.0640(8) Uani d 1
H H5B 1.097267 0.757633 0.561321 0.077 Uiso calc 1
C C6A 0.7163(3) 0.5112(3) 0.58675(14) 0.0578(7) Uani d 1
C C9B 1.1852(4) 1.3505(3) 0.64699(16) 0.0648(8) Uani d 1
H H9B 1.221746 1.417710 0.626202 0.078 Uiso calc 1
C C14A 0.7934(3) 0.5848(3) 0.80198(13) 0.0563(7) Uani d 1
H H14A 0.814802 0.657354 0.781357 0.068 Uiso calc 1
C C4B 1.1714(4) 0.7294(3) 0.64929(19) 0.0740(10) Uani d 1
H H4B 1.201078 0.658011 0.628991 0.089 Uiso calc 1
C C13A 0.6377(4) 0.4887(4) 0.76703(14) 0.0736(9) Uani d 1
H H13C 0.611911 0.414773 0.785945 0.088 Uiso calc 1
H H13D 0.550511 0.525249 0.775184 0.088 Uiso calc 1
C C11A 0.5182(4) 0.2165(4) 0.68841(17) 0.0734(9) Uani d 1
H H11A 0.466184 0.235444 0.727960 0.088 Uiso calc 1
C C2A 0.5751(4) 0.6250(3) 0.6662(2) 0.0790(10) Uani d 1
H H2AA 0.529043 0.639530 0.707769 0.095 Uiso calc 1
C C10A 0.4962(4) 0.0914(3) 0.6553(2) 0.0789(10) Uani d 1
H H10A 0.430058 0.026914 0.673278 0.095 Uiso calc 1
C C5A 0.7074(5) 0.5821(3) 0.54073(19) 0.0790(10) Uani d 1
H H5A 0.749891 0.566568 0.498346 0.095 Uiso calc 1
C C8A 0.6663(5) 0.1546(3) 0.5713(2) 0.0806(10) Uani d 1
H H8A 0.715640 0.132744 0.531355 0.097 Uiso calc 1
C C4A 0.6348(5) 0.6761(4) 0.5582(3) 0.0947(13) Uani d 1
H H4A 0.628280 0.724159 0.527529 0.114 Uiso calc 1
C C3A 0.5728(5) 0.6983(4) 0.6205(3) 0.0999(15) Uani d 1
H H3A 0.527939 0.763912 0.632624 0.120 Uiso calc 1
C C9A 0.5680(5) 0.0588(4) 0.5973(2) 0.0931(12) Uani d 1
H H9A 0.551061 -0.026725 0.575371 0.112 Uiso calc 1

loop_
_atom_site_aniso_label
_atom_site_aniso_U_11
_atom_site_aniso_U_22
_atom_site_aniso_U_33
_atom_site_aniso_U_12
_atom_site_aniso_U_13
_atom_site_aniso_U_23
S1B 0.0967(6) 0.0547(4) 0.0380(3) 0.0058(4) -0.0094(3) 0.0066(3)
S1A 0.0857(6) 0.0639(5) 0.0618(4) 0.0272(4) 0.0341(4) 0.0124(3)
O2B 0.0373(8) 0.0398(9) 0.0642(10) 0.0158(7) 0.0172(7) 0.0266(8)
O1B 0.0397(8) 0.0285(8) 0.0839(12) 0.0180(7) 0.0210(8) 0.0245(8)
O2A 0.0461(9) 0.0301(8) 0.0832(12) 0.0211(7) 0.0220(8) 0.0212(8)
O3A 0.0420(9) 0.0300(8) 0.0828(12) 0.0187(7) 0.0238(8) 0.0252(8)
O4B 0.0415(9) 0.0303(8) 0.0771(12) 0.0185(7) 0.0167(8) 0.0205(7)
O4A 0.0374(9) 0.0398(9) 0.0914(14) 0.0146(7) 0.0235(8) 0.0290(9)
O3B 0.0388(9) 0.0360(9) 0.1123(16) 0.0174(7) 0.0270(9) 0.0371(10)
N2B 0.0301(8) 0.0282(8) 0.0380(9) 0.0126(7) 0.0087(6) 0.0099(7)
O1A 0.0412(9) 0.0359(9) 0.1141(16) 0.0190(8) 0.0317(10) 0.0367(10)
N2A 0.0315(9) 0.0352(9) 0.0414(9) 0.0150(7) 0.0065(7) 0.0072(7)
N1B 0.0532(11) 0.0388(10) 0.0356(9) 0.0201(9) 0.0152(8) 0.0126(7)
N1A 0.0602(14) 0.0770(16) 0.0393(11) 0.0200(12) 0.0082(9) 0.0022(11)
C19B 0.0314(10) 0.0231(10) 0.0464(11) 0.0096(8) 0.0034(8) 0.0091(8)
C18A 0.0326(10) 0.0244(10) 0.0441(11) 0.0113(8) 0.0061(8) 0.0100(8)
C18B 0.0305(10) 0.0266(10) 0.0396(10) 0.0113(8) 0.0040(8) 0.0113(8)
C19A 0.0323(10) 0.0223(9) 0.0380(10) 0.0099(8) 0.0050(8) 0.0073(7)
C12B 0.0380(11) 0.0402(12) 0.0394(11) 0.0138(9) 0.0084(8) 0.0140(9)
C16B 0.0424(11) 0.0415(12) 0.0368(10) 0.0182(10) 0.0118(9) 0.0170(9)
C14B 0.0377(11) 0.0390(11) 0.0349(10) 0.0158(9) 0.0076(8) 0.0148(8)
C13B 0.0443(12) 0.0421(12) 0.0353(10) 0.0218(10) 0.0126(8) 0.0129(9)
C11B 0.0475(13) 0.0432(13) 0.0439(12) 0.0190(10) 0.0090(9) 0.0087(10)
C1B 0.0405(11) 0.0338(11) 0.0418(11) 0.0107(9) 0.0130(9) 0.0088(9)
C2B 0.0516(14) 0.0436(13) 0.0532(14) 0.0182(11) 0.0108(11) 0.0125(10)
C17B 0.0449(12) 0.0287(11) 0.0584(14) 0.0114(9) 0.0100(10) 0.0023(9)
C7B 0.0599(15) 0.0471(14) 0.0385(12) 0.0105(11) 0.0033(10) 0.0151(10)
C6B 0.0552(14) 0.0405(13) 0.0414(12) 0.0079(11) 0.0109(10) 0.0055(10)
C10B 0.0498(14) 0.0393(13) 0.0685(17) 0.0147(11) 0.0086(12) 0.0164(11)
C15B 0.0492(14) 0.0636(17) 0.0417(13) 0.0063(12) -0.0014(10) 0.0006(11)
C17A 0.0442(13) 0.0422(13) 0.0665(16) 0.0173(11) 0.0110(11) 0.0253(11)
C16A 0.0453(13) 0.0372(13) 0.0745(17) 0.0100(10) 0.0061(12) 0.0181(11)
C12A 0.0472(13) 0.0648(17) 0.0455(13) 0.0138(12) 0.0003(10) 0.0108(12)
C1A 0.0444(13) 0.0490(15) 0.0601(16) 0.0076(11) -0.0019(11) -0.0084(12)
C3B 0.0576(16) 0.0453(15) 0.094(2) 0.0245(13) 0.0193(15) 0.0196(14)
C15A 0.0569(16) 0.086(2) 0.0530(15) 0.0430(15) 0.0195(12) 0.0143(14)
C7A 0.0643(17) 0.0546(16) 0.0561(15) 0.0188(13) 0.0112(12) 0.0116(12)
C8B 0.0757(19) 0.0622(18) 0.0481(14) 0.0109(15) 0.0057(13) 0.0262(13)
C5B 0.0748(19) 0.0435(15) 0.0575(16) 0.0099(13) 0.0227(14) -0.0044(12)
C6A 0.0590(16) 0.0483(15) 0.0534(15) 0.0070(12) -0.0009(12) 0.0040(11)
C9B 0.0707(19) 0.0611(18) 0.0713(19) 0.0182(15) 0.0098(14) 0.0374(15)
C14A 0.0520(14) 0.0681(17) 0.0471(14) 0.0279(13) 0.0056(11) 0.0005(12)
C4B 0.0698(19) 0.0387(15) 0.103(3) 0.0171(14) 0.0347(17) -0.0011(15)
C13A 0.0524(16) 0.098(2) 0.0458(15) 0.0130(16) 0.0130(12) -0.0103(15)
C11A 0.0480(16) 0.109(3) 0.0657(18) 0.0213(17) 0.0096(13) 0.0331(18)
C2A 0.0544(17) 0.0495(17) 0.111(3) 0.0096(14) 0.0043(17) -0.0106(17)
C10A 0.074(2) 0.0566(19) 0.104(3) 0.0119(16) -0.0068(19) 0.0296(18)
C5A 0.089(2) 0.0557(19) 0.079(2) 0.0014(17) -0.0043(18) 0.0233(16)
C8A 0.098(3) 0.0599(19) 0.081(2) 0.0280(19) 0.0175(19) 0.0112(16)
C4A 0.082(3) 0.056(2) 0.134(4) -0.0001(19) -0.023(3) 0.032(2)
C3A 0.060(2) 0.0501(19) 0.172(5) 0.0101(16) -0.004(2) 0.007(2)
C9A 0.102(3) 0.064(2) 0.112(3) 0.030(2) 0.010(2) 0.018(2)

loop_
_atom_type_symbol
_atom_type_description
_atom_type_scat_dispersion_real
_atom_type_scat_dispersion_imag
_atom_type_scat_source
C C 0.0181 0.0091 'International Tables Vol C Tables 4.2.6.8 and 6.1.1.4'
H H 0.0000 0.0000 'International Tables Vol C Tables 4.2.6.8 and 6.1.1.4'
N N 0.0311 0.0180 'International Tables Vol C Tables 4.2.6.8 and 6.1.1.4'
O O 0.0492 0.0322 'International Tables Vol C Tables 4.2.6.8 and 6.1.1.4'
S S 0.3331 0.5567 'International Tables Vol C Tables 4.2.6.8 and 6.1.1.4'

loop_
_geom_angle_atom_site_label_1
_geom_angle_atom_site_label_2
_geom_angle_atom_site_label_3
_geom_angle
C6B S1B C7B 97.74(12)
C6A S1A C7A 97.92(14)
C18B O1B H1B 109.5
C19A O3A H3AA 109.5
C16B N2B H2B 106.7
C16B N2B C14B 114.20(15)
C14B N2B H2B 106.7
C17B N2B H2B 106.7
C17B N2B C16B 109.53(18)
C17B N2B C14B 112.56(16)
C17A N2A H2A 107.1
C17A N2A C16A 108.97(19)
C17A N2A C14A 117.68(19)
C16A N2A H2A 107.1
C16A N2A C14A 108.36(19)
C14A N2A H2A 107.1
C12B N1B C13B 118.86(18)
C1B N1B C12B 116.34(17)
C1B N1B C13B 119.29(17)
C12A N1A C1A 118.4(2)
C12A N1A C13A 118.0(3)
C1A N1A C13A 121.3(3)
O4B C19B C18B 115.09(17)
O3B C19B O4B 126.97(19)
O3B C19B C18B 117.92(17)
O2A C18A C19A 114.99(17)
O1A C18A O2A 127.43(19)
O1A C18A C19A 117.57(16)
O2B C18B O1B 124.89(18)
O2B C18B C19B 122.65(17)
O1B C18B C19B 112.37(16)
O3A C19A C18A 112.11(16)
O4A C19A O3A 125.13(18)
O4A C19A C18A 122.76(17)
C11B C12B N1B 122.9(2)
C11B C12B C7B 118.9(2)
C7B C12B N1B 118.1(2)
N2B C16B H16A 109.5
N2B C16B H16B 109.5
N2B C16B H16C 109.5
H16A C16B H16B 109.5
H16A C16B H16C 109.5
H16B C16B H16C 109.5
N2B C14B H14B 107.6
N2B C14B C13B 110.07(16)
C13B C14B H14B 107.6
C15B C14B N2B 111.02(17)
C15B C14B H14B 107.6
C15B C14B C13B 112.62(19)
N1B C13B C14B 109.52(17)
N1B C13B H13A 109.8
N1B C13B H13B 109.8
C14B C13B H13A 109.8
C14B C13B H13B 109.8
H13A C13B H13B 108.2
C12B C11B H11B 120.0
C12B C11B C10B 120.0(2)
C10B C11B H11B 120.0
C2B C1B N1B 122.9(2)
C6B C1B N1B 118.4(2)
C6B C1B C2B 118.7(2)
C1B C2B H2BA 120.0
C3B C2B C1B 119.9(3)
C3B C2B H2BA 120.0
N2B C17B H17A 109.5
N2B C17B H17B 109.5
N2B C17B H17C 109.5
H17A C17B H17B 109.5
H17A C17B H17C 109.5
H17B C17B H17C 109.5
C12B C7B S1B 118.32(18)
C8B C7B S1B 121.3(2)
C8B C7B C12B 120.4(2)
C1B C6B S1B 118.48(18)
C5B C6B S1B 121.0(2)
C5B C6B C1B 120.5(3)
C11B C10B H10B 119.7
C9B C10B C11B 120.7(3)
C9B C10B H10B 119.7
C14B C15B H15A 109.5
C14B C15B H15B 109.5
C14B C15B H15C 109.5
H15A C15B H15B 109.5
H15A C15B H15C 109.5
H15B C15B H15C 109.5
N2A C17A H17D 109.5
N2A C17A H17E 109.5
N2A C17A H17F 109.5
H17D C17A H17E 109.5
H17D C17A H17F 109.5
H17E C17A H17F 109.5
N2A C16A H16D 109.5
N2A C16A H16E 109.5
N2A C16A H16F 109.5
H16D C16A H16E 109.5
H16D C16A H16F 109.5
H16E C16A H16F 109.5
N1A C12A C7A 118.9(3)
N1A C12A C11A 124.7(3)
C7A C12A C11A 116.4(3)
C6A C1A N1A 118.7(2)
C2A C1A N1A 122.6(3)
C2A C1A C6A 118.7(3)
C2B C3B H3B 119.6
C4B C3B C2B 120.9(3)
C4B C3B H3B 119.6
H15D C15A H15E 109.5
H15D C15A H15F 109.5
H15E C15A H15F 109.5
C14A C15A H15D 109.5
C14A C15A H15E 109.5
C14A C15A H15F 109.5
C12A C7A S1A 118.9(2)
C8A C7A S1A 120.6(2)
C8A C7A C12A 120.4(3)
C7B C8B H8B 119.9
C9B C8B C7B 120.1(3)
C9B C8B H8B 119.9
C6B C5B H5B 119.8
C4B C5B C6B 120.4(3)
C4B C5B H5B 119.8
C1A C6A S1A 118.5(2)
C5A C6A S1A 120.5(3)
C5A C6A C1A 120.9(3)
C10B C9B C8B 119.8(3)
C10B C9B H9B 120.1
C8B C9B H9B 120.1
N2A C14A H14A 106.9
C15A C14A N2A 112.1(2)
C15A C14A H14A 106.9
C13A C14A N2A 110.0(2)
C13A C14A C15A 113.7(3)
C13A C14A H14A 106.9
C3B C4B C5B 119.5(2)
C3B C4B H4B 120.2
C5B C4B H4B 120.2
N1A C13A C14A 110.4(2)
N1A C13A H13C 109.6
N1A C13A H13D 109.6
C14A C13A H13C 109.6
C14A C13A H13D 109.6
H13C C13A H13D 108.1
C12A C11A H11A 119.6
C10A C11A C12A 120.8(3)
C10A C11A H11A 119.6
C1A C2A H2AA 120.2
C3A C2A C1A 119.6(4)
C3A C2A H2AA 120.2
C11A C10A H10A 119.1
C9A C10A C11A 121.8(3)
C9A C10A H10A 119.1
C6A C5A H5A 120.2
C4A C5A C6A 119.5(4)
C4A C5A H5A 120.2
C7A C8A H8A 119.1
C9A C8A C7A 121.8(4)
C9A C8A H8A 119.1
C5A C4A H4A 120.1
C3A C4A C5A 119.8(4)
C3A C4A H4A 120.1
C2A C3A H3A 119.3
C4A C3A C2A 121.4(4)
C4A C3A H3A 119.3
C10A C9A C8A 118.8(4)
C10A C9A H9A 120.6
C8A C9A H9A 120.6

loop_
_geom_bond_atom_site_label_1
_geom_bond_atom_site_label_2
_geom_bond_distance
S1B C7B 1.765(3)
S1B C6B 1.763(3)
S1A C7A 1.758(3)
S1A C6A 1.753(3)
O2B C18B 1.203(2)
O1B H1B 0.8200
O1B C18B 1.309(2)
O2A C18A 1.249(2)
O3A H3AA 0.8200
O3A C19A 1.304(2)
O4B C19B 1.250(2)
O4A C19A 1.197(2)
O3B C19B 1.233(3)
N2B H2B 0.9800
N2B C16B 1.493(2)
N2B C14B 1.513(2)
N2B C17B 1.486(3)
O1A C18A 1.231(3)
N2A H2A 0.9800
N2A C17A 1.474(3)
N2A C16A 1.497(3)
N2A C14A 1.524(3)
N1B C12B 1.420(3)
N1B C13B 1.451(2)
N1B C1B 1.415(3)
N1A C12A 1.396(4)
N1A C1A 1.425(4)
N1A C13A 1.460(3)
C19B C18B 1.552(3)
C18A C19A 1.558(3)
C12B C11B 1.383(3)
C12B C7B 1.394(3)
C16B H16A 0.9600
C16B H16B 0.9600
C16B H16C 0.9600
C14B H14B 0.9800
C14B C13B 1.533(3)
C14B C15B 1.508(3)
C13B H13A 0.9700
C13B H13B 0.9700
C11B H11B 0.9300
C11B C10B 1.393(3)
C1B C2B 1.393(3)
C1B C6B 1.389(3)
C2B H2BA 0.9300
C2B C3B 1.389(3)
C17B H17A 0.9600
C17B H17B 0.9600
C17B H17C 0.9600
C7B C8B 1.391(3)
C6B C5B 1.386(4)
C10B H10B 0.9300
C10B C9B 1.374(4)
C15B H15A 0.9600
C15B H15B 0.9600
C15B H15C 0.9600
C17A H17D 0.9600
C17A H17E 0.9600
C17A H17F 0.9600
C16A H16D 0.9600
C16A H16E 0.9600
C16A H16F 0.9600
C12A C7A 1.397(4)
C12A C11A 1.433(4)
C1A C6A 1.398(4)
C1A C2A 1.388(4)
C3B H3B 0.9300
C3B C4B 1.371(5)
C15A H15D 0.9600
C15A H15E 0.9600
C15A H15F 0.9600
C15A C14A 1.503(3)
C7A C8A 1.384(4)
C8B H8B 0.9300
C8B C9B 1.374(4)
C5B H5B 0.9300
C5B C4B 1.377(5)
C6A C5A 1.383(4)
C9B H9B 0.9300
C14A H14A 0.9800
C14A C13A 1.483(4)
C4B H4B 0.9300
C13A H13C 0.9700
C13A H13D 0.9700
C11A H11A 0.9300
C11A C10A 1.369(5)
C2A H2AA 0.9300
C2A C3A 1.387(6)
C10A H10A 0.9300
C10A C9A 1.353(6)
C5A H5A 0.9300
C5A C4A 1.382(5)
C8A H8A 0.9300
C8A C9A 1.374(5)
C4A H4A 0.9300
C4A C3A 1.365(6)
C3A H3A 0.9300
C9A H9A 0.9300
